data_1524256
loop_
_publ_author_name
'Dickens, P.G.'
'Birtill, J.J.'
'Wright, C.J.'

_publ_section_title
;
 Elastic and inelastic neutron studies of hydrogen molybdenum bronzes
;
_journal_name_full 'Journal of Solid State Chemistry'
_journal_page_first 185
_journal_page_last 193
_journal_volume 28
_journal_year 1979
_chemical_formula_sum 'D0.36 Mo O3'
_space_group_IT_number 63
_symmetry_space_group_name_Hall '-C 2c 2'
_symmetry_space_group_name_H-M 'C m c m'
_cell_angle_alpha 90
_cell_angle_beta 90
_cell_angle_gamma 90
_cell_formula_units_Z 4
_cell_length_a 3.895
_cell_length_b 14.07
_cell_length_c 3.737
_cell_volume 204.798
_citation_journal_id_ASTM JSSCBI
_cod_data_source_file Dickens_JSSCBI_1979_436.cif
_cod_data_source_block D0.36Mo1O3
_cod_original_cell_volume 204.7975
_cod_original_formula_sum 'D0.36 Mo1 O3'
_cod_database_code 1524256

loop_
_symmetry_equiv_pos_as_xyz
x,y,z
-x,-y,z+1/2
x,-y,-z
-x,y,-z+1/2
-x,-y,-z
x,y,-z-1/2
-x,y,z
x,-y,z-1/2
x+1/2,y+1/2,z
-x+1/2,-y+1/2,z+1/2
x+1/2,-y+1/2,-z
-x+1/2,y+1/2,-z+1/2
-x+1/2,-y+1/2,-z
x+1/2,y+1/2,-z-1/2
-x+1/2,y+1/2,z
x+1/2,-y+1/2,z-1/2

loop_
_atom_site_label
_atom_site_type_symbol
_atom_site_fract_x
_atom_site_fract_y
_atom_site_fract_z
_atom_site_occupancy
_atom_site_U_iso_or_equiv
O3 O-2 0 0.586 0.25 1 0.0
Mo1 Mo+5 0 0.1048 0.25 1 0.0
O2 O-2 0 0.2234 0.25 1 0.0
D1 D+1 0 0.5257 0.4352 0.18 0.0
O1 O-2 0 0.9328 0.25 1 0.0
